data_1563369
loop_
_publ_author_name
'Mila\<sinovi\'c, Valentina'
'Mol\<canov, Kre\<simir'
'Krawczuk, Anna'
'Bogdanov, Nikita E.'
'Zakharov, Boris A.'
'Boldyreva, Elena V.'
'Jelsch, Christian'
'Koji\'c-Prodi\'c, Biserka'

_publ_section_title
;
 Charge density studies of multicentre two-electron bonding of an anion
 radical at non-ambient temperature and pressure
;
_journal_issue 4
_journal_name_full IUCrJ
_journal_page_first
;
;
_journal_paper_doi 10.1107/S2052252521005273
_journal_volume 8
_journal_year 2021
_chemical_formula_moiety 'C15 H7 Cl2 N4 O2'
_chemical_formula_sum 'C15 H7 Cl2 N4 O2'
_chemical_formula_weight 346.132
_space_group_IT_number 14
_space_group_name_Hall '-P 2yn'
_space_group_name_H-M_alt 'P 1 21/n 1'
_symmetry_cell_setting monoclinic
_symmetry_space_group_name_Hall '-P 2yn'
_atom_sites_solution_hydrogens difmap
_atom_sites_solution_primary direct
_atom_sites_solution_secondary difmap
_audit_creation_method 'MoPro v20.01             '
_cell_angle_alpha 90.
_cell_angle_beta 94.609(5)
_cell_angle_gamma 90.
_cell_formula_units_Z 4
_cell_length_a 6.6277(4)
_cell_length_b 10.00500(10)
_cell_length_c 20.34180(10)
_cell_volume 1344.51(8)
_computing_structure_refinement 'MoPro (J. Appl. Cryst. 2005, 38, 38-54)'
_diffrn_measured_fraction_theta_full 0.581
_diffrn_measured_fraction_theta_max 0.517
_diffrn_radiation_source 'fine-focus sealed tube'
_diffrn_radiation_type MoK\a
_diffrn_radiation_wavelength 0.71073
_diffrn_reflns_av_sigmaI/netI 0.10088
_diffrn_reflns_limit_h_max 8
_diffrn_reflns_limit_h_min -8
_diffrn_reflns_limit_k_max 8
_diffrn_reflns_limit_k_min 0
_diffrn_reflns_limit_l_max 24
_diffrn_reflns_limit_l_min 0
_diffrn_reflns_theta_full 25.68
_diffrn_reflns_theta_max 27.96
_diffrn_reflns_theta_min 2.01
_exptl_crystal_density_diffrn 1.711
_exptl_crystal_density_method 'not measured'
_exptl_crystal_F_000 700
_refine_ls_extinction_method none
_refine_ls_goodness_of_fit_ref 1.270
_refine_ls_hydrogen_treatment refxyz
_refine_ls_matrix_type full
_refine_ls_number_parameters 223
_refine_ls_number_reflns 1673
_refine_ls_number_restraints 32
_refine_ls_restrained_S_all 13.747
_refine_ls_R_factor_all 0.1231
_refine_ls_R_factor_gt 0.1231
_refine_ls_shift/su_max 0.001
_refine_ls_shift/su_mean 0.000
_refine_ls_structure_factor_coef Fsqd
_refine_ls_weighting_scheme sigma
_refine_ls_wR_factor_gt 0.0633
_refine_ls_wR_factor_ref 0.0715
_reflns_number_gt 1673
_reflns_number_total 1673
_reflns_threshold_expression >2.0sigma(I)
_cod_data_source_file lq5037.cif
_cod_data_source_block 0.86GPa
_cod_original_sg_symbol_Hall 'P ?'
_cod_original_sg_symbol_H-M 'P ?'
_cod_database_code 1563369

loop_
_symmetry_equiv_pos_as_xyz
'x, y, z'
'-x+1/2, y+1/2, -z+1/2'
'-x, -y, -z'
'x-1/2, -y-1/2, z-1/2'

loop_
_atom_site_type_symbol
_atom_site_label
_atom_site_fract_x
_atom_site_fract_y
_atom_site_fract_z
_atom_site_U_iso_or_equiv
_atom_site_adp_type
_atom_site_occupancy
_atom_site_calc_flag
_atom_site_refinement_flags_posn
_atom_site_refinement_flags_adp
_atom_site_disorder_assembly
_atom_site_disorder_group
Cl Cl1 0.20925(17) 0.1107(2) -0.00711(6) 0.0326(7) Uani 1 d . . . .
Cl Cl2 0.12082(17) 0.28036(19) 0.11824(6) 0.0315(7) Uani 1 d . . . .
O O1 0.1397(4) 0.5684(5) 0.09458(15) 0.0299(9) Uani 1 d . . . .
O O2 0.2959(5) 0.2754(5) -0.11885(15) 0.0361(10) Uani 1 d . . . .
N N1 0.2969(6) 0.8166(7) -0.00777(18) 0.0399(13) Uani 1 d . . . .
N N2 0.4172(5) 0.6001(6) -0.17054(19) 0.0375(10) Uani 1 d . . . .
N N3 0.3143(5) 0.9555(6) 0.18160(19) 0.0328(9) Uani 1 d . . . .
N N4 1.0009(5) 1.2098(6) 0.25023(19) 0.0450(11) Uani 1 d . . . .
C C1 0.1851(6) 0.5005(8) 0.0473(2) 0.0219(10) Uani 1 d . . . .
C C2 0.2481(6) 0.5571(8) -0.0125(2) 0.0257(10) Uani 1 d . . . .
C C3 0.2906(7) 0.4873(8) -0.0670(2) 0.0239(10) Uani 1 d . . . .
C C4 0.2696(7) 0.3432(8) -0.0695(2) 0.0245(11) Uani 1 d . . . .
C C5 0.2184(6) 0.2825(8) -0.0074(2) 0.022(2) Uiso 1 d . . . .
C C6 0.1776(6) 0.3524(7) 0.0463(2) 0.0214(10) Uani 1 d . . . .
C C7 0.2766(8) 0.6985(9) -0.0108(2) 0.024(3) Uiso 1 d . . . .
C C8 0.3590(6) 0.5493(8) -0.1235(2) 0.0303(10) Uani 1 d . . . .
C C9 0.3460(7) 0.9998(7) 0.2437(2) 0.032(3) Uiso 1 d . . . .
H H9 0.235(5) 0.980(7) 0.279(14) 0.03834 Uiso 1 d D U . .
C C10 0.5197(7) 1.0718(7) 0.2631(2) 0.0290(12) Uani 1 d . . . .
H H10 0.544(7) 1.109(7) 0.313(14) 0.03480 Uiso 1 d D U . .
C C11 0.6587(7) 1.0924(7) 0.2176(2) 0.0294(10) Uani 1 d . . . .
C C12 0.6248(7) 1.0476(8) 0.1539(2) 0.0357(11) Uani 1 d . . . .
H H12 0.734(6) 1.063(7) 0.118(14) 0.04279 Uiso 1 d D U . .
C C13 0.4494(8) 0.9781(7) 0.1370(2) 0.0337(10) Uani 1 d . . . .
H H13 0.419(7) 0.942(6) 0.087(14) 0.04044 Uiso 1 d D U . .
C C14 0.1339(10) 0.8744(12) 0.1619(3) 0.0530(12) Uani 1 d . . . .
H H14A 0.135(9) 0.848(8) 0.111(14) 0.07955 Uiso 1 calc D U . .
H H14B 0.134(11) 0.785(5) 0.191(14) 0.07955 Uiso 1 calc D U . .
H H14C 0.000(14) 0.932(7) 0.169(3) 0.07955 Uiso 1 calc D U . .
C C15 0.8456(7) 1.1594(7) 0.2371(2) 0.0335(10) Uani 1 d . . . .

loop_
_atom_site_aniso_label
_atom_site_aniso_U_11
_atom_site_aniso_U_22
_atom_site_aniso_U_33
_atom_site_aniso_U_12
_atom_site_aniso_U_13
_atom_site_aniso_U_23
Cl1 0.041(2) 0.026(3) 0.031(2) -0.0008(10) 0.0059(6) 0.0006(7)
Cl2 0.042(2) 0.030(3) 0.023(2) -0.0007(9) 0.0070(6) 0.0054(7)
O1 0.038(3) 0.033(4) 0.020(3) -0.002(2) 0.0067(14) -0.0047(18)
O2 0.055(3) 0.032(5) 0.022(3) 0.007(2) 0.0092(16) -0.0018(19)
N1 0.043(3) 0.038(9) 0.039(4) -0.001(4) 0.007(2) -0.005(3)
N2 0.043(3) 0.041(5) 0.029(3) -0.005(3) 0.0118(19) 0.003(2)
N3 0.037(3) 0.032(5) 0.028(3) 0.001(2) -0.0019(19) 0.001(2)
N4 0.045(3) 0.051(5) 0.039(4) -0.011(3) 0.005(2) 0.006(2)
C1 0.028(3) 0.023(4) 0.015(3) 0.0014(19) 0.0061(17) -0.0003(17)
C2 0.028(3) 0.028(4) 0.022(3) -0.001(2) 0.0054(17) 0.003(2)
C3 0.027(3) 0.027(4) 0.019(3) 0.002(2) 0.0071(17) 0.0003(18)
C4 0.033(3) 0.025(5) 0.016(4) 0.004(2) 0.0066(19) -0.0018(19)
C6 0.026(3) 0.018(5) 0.021(3) 0.0034(19) 0.0036(16) -0.0013(17)
C8 0.030(3) 0.040(5) 0.021(4) -0.004(3) 0.0076(19) 0.005(3)
C10 0.029(3) 0.030(8) 0.028(4) 0.001(3) 0.008(3) -0.001(2)
C11 0.032(3) 0.028(5) 0.029(3) 0.003(3) 0.0067(17) 0.000(2)
C12 0.045(3) 0.038(5) 0.025(4) 0.002(3) 0.0062(18) -0.005(2)
C13 0.042(3) 0.028(5) 0.031(4) 0.003(3) 0.000(2) 0.000(2)
C14 0.045(4) 0.051(6) 0.060(5) -0.023(4) -0.017(3) 0.005(4)
C15 0.033(3) 0.036(5) 0.032(4) -0.006(3) 0.003(2) 0.005(2)

loop_
_atom_type_symbol
_atom_type_description
_atom_type_scat_dispersion_real
_atom_type_scat_dispersion_imag
_atom_type_scat_source
C C 0.0033 0.0016 'Clementi & Roetti 1974. Atomic Data & Nuclear Data Tables. 14, 177'
H H 0.0000 0.0000 'Clementi & Roetti 1974. Atomic Data & Nuclear Data Tables. 14, 177'
N N 0.0061 0.0033 'Clementi & Roetti 1974. Atomic Data & Nuclear Data Tables. 14, 177'
O O 0.0106 0.0060 'Clementi & Roetti 1974. Atomic Data & Nuclear Data Tables. 14, 177'
Cl Cl 0.1484 0.1585 'Clementi & Roetti 1974. Atomic Data & Nuclear Data Tables. 14, 177'

loop_
_geom_angle_atom_site_label_1
_geom_angle_atom_site_label_2
_geom_angle_atom_site_label_3
_geom_angle
_geom_angle_site_symmetry_1
_geom_angle_site_symmetry_2
_geom_angle_site_symmetry_3
_geom_angle_publ_flag
C9 N3 C13 121.2(4) . . . ?
C9 N3 C14 120.1(5) . . . ?
C13 N3 C14 118.6(4) . . . ?
O1 C1 C6 123.4(5) . . . ?
O1 C1 C2 123.3(4) . . . ?
C6 C1 C2 113.3(5) . . . ?
C1 C2 C7 114.7(5) . . . ?
C1 C2 C3 125.6(4) . . . ?
C7 C2 C3 119.6(6) . . . ?
C4 C3 C8 116.4(5) . . . ?
C4 C3 C2 120.9(6) . . . ?
C8 C3 C2 122.6(4) . . . ?
O2 C4 C5 122.0(4) . . . ?
O2 C4 C3 123.8(6) . . . ?
C5 C4 C3 114.2(5) . . . ?
Cl1 C5 C6 120.6(5) . . . ?
Cl1 C5 C4 115.3(5) . . . ?
C6 C5 C4 124.2(4) . . . ?
Cl2 C6 C5 123.5(4) . . . ?
Cl2 C6 C1 115.0(4) . . . ?
C5 C6 C1 121.5(6) . . . ?
N1 C7 C2 178.02(8) . . . ?
N2 C8 C3 179.41(3) . . . ?
N3 C9 C10 120.2(4) . . . ?
N3 C9 H9 120.(14) . . . ?
C10 C9 H9 120.(4) . . . ?
C9 C10 C11 118.3(4) . . . ?
C9 C10 H10 120.(4) . . . ?
C11 C10 H10 122.(11) . . . ?
C15 C11 C12 119.0(4) . . . ?
C15 C11 C10 119.7(4) . . . ?
C12 C11 C10 121.3(4) . . . ?
C13 C12 C11 118.2(5) . . . ?
C13 C12 H12 120.(4) . . . ?
C11 C12 H12 121.(14) . . . ?
N3 C13 C12 120.8(4) . . . ?
N3 C13 H13 120.(11) . . . ?
C12 C13 H13 119.(4) . . . ?
N3 C14 H14C 109.(4) . . . ?
N3 C14 H14A 109.(5) . . . ?
N3 C14 H14B 110.(5) . . . ?
H14C C14 H14A 109.(6) . . . ?
H14C C14 H14B 110.(6) . . . ?
H14A C14 H14B 109.(17) . . . ?
N4 C15 C11 176.41(14) . . . ?

loop_
_geom_bond_atom_site_label_1
_geom_bond_atom_site_label_2
_geom_bond_distance
_geom_bond_site_symmetry_2
_geom_bond_publ_flag
Cl1 C5 1.721(8) . ?
Cl2 C6 1.700(5) . ?
O1 C1 1.235(6) . ?
O2 C4 1.235(6) . ?
N1 C7 1.191(9) . ?
N2 C8 1.176(6) . ?
N3 C9 1.340(6) . ?
N3 C13 1.344(6) . ?
N3 C14 1.474(9) . ?
N4 C15 1.158(6) . ?
C1 C6 1.482(9) . ?
C1 C2 1.433(7) . ?
C2 C7 1.427(9) . ?
C2 C3 1.360(7) . ?
C3 C4 1.449(10) . ?
C3 C8 1.411(7) . ?
C4 C5 1.467(7) . ?
C5 C6 1.343(7) . ?
C9 C10 1.388(7) . ?
C9 H9 1.1(2) . ?
C10 C11 1.373(6) . ?
C10 H10 1.1(3) . ?
C11 C15 1.436(7) . ?
C11 C12 1.372(7) . ?
C12 C13 1.374(8) . ?
C12 H12 1.1(2) . ?
C13 H13 1.1(3) . ?
C14 H14C 1.08(9) . ?
C14 H14A 1.1(3) . ?
C14 H14B 1.08(16) . ?

loop_
_geom_hbond_atom_site_label_D
_geom_hbond_atom_site_label_H
_geom_hbond_atom_site_label_A
_geom_hbond_distance_DH
_geom_hbond_distance_HA
_geom_hbond_distance_DA
_geom_hbond_angle_DHA
_geom_hbond_site_symmetry_A
C14 H14B C10 1.08(16) 2.57(12) 3.575(11) 155.(3) 2_545
C13 H13 N1 1.1(3) 2.4(2) 3.439(7) 164.(3) 1
C9 H9 Cl2 1.1(2) 2.99(19) 3.557(6) 113.(11) 2
C10 H10 O1 1.1(3) 2.4(2) 3.161(5) 130.(14) 2
C13 H13 Cl1 1.1(3) 2.83(18) 3.484(5) 119.(11) 1_565
C9 H9 N2 1.1(2) 2.55(14) 3.594(6) 162.(5) 4_576
C12 H12 N1 1.1(2) 2.5(2) 3.347(7) 131.(14) 3_675
C10 H10 O2 1.1(3) 2.38(15) 3.279(6) 139.(10) 4_676

loop_
_geom_torsion_atom_site_label_1
_geom_torsion_atom_site_label_2
_geom_torsion_atom_site_label_3
_geom_torsion_atom_site_label_4
_geom_torsion_site_symmetry_1
_geom_torsion_site_symmetry_2
_geom_torsion_site_symmetry_3
_geom_torsion_site_symmetry_4
_geom_torsion
_geom_torsion_publ_flag
Cl1 C5 C6 Cl2 . . . . 1.6(3) ?
Cl1 C5 C6 C1 . . . . 179.8(3) ?
Cl1 C5 C4 O2 . . . . 2.8(4) ?
Cl1 C5 C4 C3 . . . . -175.8(3) ?
Cl2 C6 C5 C4 . . . . -179.4(4) ?
Cl2 C6 C1 O1 . . . . -5.1(4) ?
Cl2 C6 C1 C2 . . . . 175.6(3) ?
O1 C1 C6 C5 . . . . 176.6(4) ?
O1 C1 C2 C7 . . . . 6.7(4) ?
O1 C1 C2 C3 . . . . -176.8(4) ?
O2 C4 C5 C6 . . . . -176.2(4) ?
O2 C4 C3 C8 . . . . -4.6(4) ?
O2 C4 C3 C2 . . . . 176.1(4) ?
N3 C9 C10 C11 . . . . -1.9(7) ?
N3 C9 C10 H10 . . . . 179.(4) ?
N3 C13 C12 C11 . . . . 0.4(7) ?
N3 C13 C12 H12 . . . . 179.(5) ?
C1 C6 C5 C4 . . . . -1.2(4) ?
C1 C2 C3 C4 . . . . 1.6(4) ?
C1 C2 C3 C8 . . . . -177.7(4) ?
C2 C1 C6 C5 . . . . -2.7(5) ?
C2 C3 C4 C5 . . . . -5.3(4) ?
C3 C4 C5 C6 . . . . 5.2(4) ?
C3 C2 C1 C6 . . . . 2.5(4) ?
C4 C3 C2 C7 . . . . 178.0(4) ?
C5 C4 C3 C8 . . . . 174.0(5) ?
C6 C1 C2 C7 . . . . -174.0(4) ?
C7 C2 C3 C8 . . . . -1.3(4) ?
C9 N3 C13 C12 . . . . 0.0(7) ?
C9 N3 C13 H13 . . . . -180.(4) ?
C9 N3 C14 H14C . . . . 61.(4) ?
C9 N3 C14 H14A . . . . -180.(5) ?
C9 N3 C14 H14B . . . . -60.(4) ?
C9 C10 C11 C15 . . . . -176.2(7) ?
C9 C10 C11 C12 . . . . 2.3(7) ?
H9 C9 N3 C13 . . . . -179.(6) ?
H9 C9 N3 C14 . . . . -3.(6) ?
H9 C9 C10 C11 . . . . 178.(6) ?
H9 C9 C10 H10 . . . . -1.(7) ?
C10 C9 N3 C13 . . . . 0.8(7) ?
C10 C9 N3 C14 . . . . 177.5(7) ?
C10 C11 C12 C13 . . . . -1.6(7) ?
C10 C11 C12 H12 . . . . -180.(5) ?
H10 C10 C11 C15 . . . . 3.(6) ?
H10 C10 C11 C12 . . . . -179.(6) ?
C11 C12 C13 H13 . . . . 180.(4) ?
C12 C13 N3 C14 . . . . -176.8(7) ?
H12 C12 C13 H13 . . . . -2.(8) ?
H12 C12 C11 C15 . . . . -1.(6) ?
C13 N3 C14 H14C . . . . -123.(3) ?
C13 N3 C14 H14A . . . . -3.(5) ?
C13 N3 C14 H14B . . . . 117.(4) ?
C13 C12 C11 C15 . . . . 176.9(7) ?
H13 C13 N3 C14 . . . . 4.(5) ?
